data_1011297
loop_
_publ_author_name
'Beevers, C A'
'Schwartz, C M'

_publ_section_title
;
The crystal structure of nickel sulphate heptahydrate Ni S O4 (H2 O)7
;
_journal_coden_ASTM ZEKGAX
_journal_name_full
;
Zeitschrift fuer Kristallographie, Kristallgeometrie, Kristallphysik,
Kristallchemie (-144,1977)
;
_journal_page_first 157
_journal_page_last 169
_journal_volume 91
_journal_year 1935
_chemical_formula_structural 'Ni (S O4) (H2 O)7'
_chemical_formula_sum 'H14 Ni O11 S'
_chemical_name_mineral Morenosite
_chemical_name_systematic 'Nickel sulfate(VI) heptahydrate'
_space_group_IT_number 19
_symmetry_cell_setting orthorhombic
_symmetry_Int_Tables_number 19
_symmetry_space_group_name_Hall 'P 2ac 2ab'
_symmetry_space_group_name_H-M 'P 21 21 21'
_cell_angle_alpha 90
_cell_angle_beta 90
_cell_angle_gamma 90
_cell_formula_units_Z 4
_cell_length_a 11.86
_cell_length_b 12.08
_cell_length_c 6.81
_cell_volume 975.7
_exptl_crystal_density_meas 1.98
_cod_database_code 1011297

loop_
_symmetry_equiv_pos_as_xyz
x,y,z
1/2-x,-y,1/2+z
1/2+x,1/2-y,-z
-x,1/2+y,1/2-z

loop_
_atom_site_label
_atom_site_type_symbol
_atom_site_symmetry_multiplicity
_atom_site_Wyckoff_symbol
_atom_site_fract_x
_atom_site_fract_y
_atom_site_fract_z
_atom_site_occupancy
_atom_site_attached_hydrogens
_atom_site_calc_flag
Ni1 Ni2+ 4 a 0.42 0.11 0.04 1. 0 d
S1 S6+ 4 a 0.725 0.185 0.49 1. 0 d
O1 O2- 4 a 0.69 0.08 0.43 1. 0 d
O2 O2- 4 a 0.86 0.19 0.48 1. 0 d
O3 O2- 4 a 0.69 0.19 0.69 1. 0 d
O4 O2- 4 a 0.68 0.28 0.37 1. 0 d
O5 O2- 4 a 0.26 0.17 0.01 1. 0 d
O6 O2- 4 a 0.46 0.25 0.19 1. 0 d
O7 O2- 4 a 0.46 0.18 -0.21 1. 0 d
O8 O2- 4 a 0.57 0.04 0.05 1. 0 d
O9 O2- 4 a 0.36 -0.04 -0.09 1. 0 d
O10 O2- 4 a 0.36 0.03 0.29 1. 0 d
O11 O2- 4 a 0.48 0.44 -0.07 1. 0 d
H1 H1+ 4 a 0.25 0.23 0.11 1. 0 d
H2 H1+ 4 a 0.21 0.19 -0.1 1. 0 d
H3 H1+ 4 a 0.4 0.29 0.27 1. 0 d
H4 H1+ 4 a 0.53 0.25 0.27 1. 0 d
H5 H1+ 4 a 0.43 0.23 -0.32 1. 0 d
H6 H1+ 4 a 0.54 0.18 -0.23 1. 0 d
H7 H1+ 4 a 0.62 0.07 0.16 1. 0 d
H8 H1+ 4 a 0.59 -0.04 0.04 1. 0 d
H9 H1+ 4 a 0.42 -0.05 -0.18 1. 0 d
H10 H1+ 4 a 0.34 -0.12 -0.05 1. 0 d
H11 H1+ 4 a 0.4 0. 0.4 1. 0 d
H12 H1+ 4 a 0.28 0.03 0.33 1. 0 d
H13 H1+ 4 a 0.47 0.38 0.03 1. 0 d
H14 H1+ 4 a 0.42 0.49 -0.04 1. 0 d

loop_
_atom_type_symbol
_atom_type_oxidation_number
Ni2+ 2.000
S6+ 6.000
O2- -2.000
H1+ 1.000
